data_4346248
loop_
_publ_author_name
'Pal, Shiv'
'Kathewad, Neha'
'Pant, Rakesh'
'Khan, Shabana'

_publ_section_title
;
 Synthesis, Characterization, and Luminescence Studies of Gold(I)
 Complexes with PNP- and PNB-Based Ligand Systems.
;
_journal_issue 21
_journal_name_full 'Inorganic chemistry'
_journal_page_first 10172
_journal_page_last 10183
_journal_paper_doi 10.1021/acs.inorgchem.5b01046
_journal_volume 54
_journal_year 2015
_chemical_formula_moiety 'C36 H49 N B P Au Cl ,C H2 Cl2 '
_chemical_formula_sum 'C37 H51 Au B Cl3 N P'
_chemical_formula_weight 854.88
_space_group_crystal_system triclinic
_space_group_IT_number 2
_space_group_name_Hall '-P 1'
_space_group_name_H-M_alt 'P -1'
_atom_sites_solution_hydrogens geom
_audit_creation_method SHELXL-2014/6
_cell_angle_alpha 78.516(6)
_cell_angle_beta 79.126(6)
_cell_angle_gamma 79.207(6)
_cell_formula_units_Z 2
_cell_length_a 10.208(3)
_cell_length_b 10.213(3)
_cell_length_c 19.148(5)
_cell_measurement_reflns_used 9460
_cell_measurement_temperature 100(2)
_cell_measurement_theta_max 25.08
_cell_measurement_theta_min 2.163
_cell_volume 1897.8(9)
_computing_cell_refinement 'APEX2 (Bruker, 2014); SAINT (Bruker, 2013)'
_computing_data_collection 'GIS (Bruker)'
_computing_data_reduction 'SAINT (Bruker,2013); XPREP (Sheldrick,2013)'
_computing_molecular_graphics 'Jmol (Jmol.org, 2014)'
_computing_publication_material 'APEX2 (Bruker, 2014)'
_computing_structure_refinement 'SHELXL-2014/6 (Sheldrick, 2014)'
_diffrn_ambient_temperature 100(2)
_diffrn_measured_fraction_theta_full 0.999
_diffrn_measured_fraction_theta_max 0.999
_diffrn_measurement_device_type 'Bruker SMART X2S benchtop diffractometer'
_diffrn_radiation_type MoK\a
_diffrn_radiation_wavelength 0.71073
_diffrn_reflns_av_R_equivalents 0.0584
_diffrn_reflns_av_unetI/netI 0.0519
_diffrn_reflns_Laue_measured_fraction_full 0.999
_diffrn_reflns_Laue_measured_fraction_max 0.999
_diffrn_reflns_limit_h_max 12
_diffrn_reflns_limit_h_min -11
_diffrn_reflns_limit_k_max 12
_diffrn_reflns_limit_k_min -12
_diffrn_reflns_limit_l_max 22
_diffrn_reflns_limit_l_min -20
_diffrn_reflns_number 29355
_diffrn_reflns_point_group_measured_fraction_full 0.999
_diffrn_reflns_point_group_measured_fraction_max 0.999
_diffrn_reflns_theta_full 25.242
_diffrn_reflns_theta_max 25.248
_diffrn_reflns_theta_min 2.057
_exptl_absorpt_coefficient_mu 4.155
_exptl_absorpt_correction_type multi-scan
_exptl_absorpt_process_details 'Sheldrick, G. M. (2012) SADABS.Bruker AXS Inc.,Madison, Wisconsin, USA.'
_exptl_crystal_colour COLORLESS
_exptl_crystal_density_diffrn 1.496
_exptl_crystal_description BLOCK
_exptl_crystal_F_000 860
_exptl_crystal_size_max 0.1
_exptl_crystal_size_mid 0.1
_exptl_crystal_size_min 0.08
_exptl_transmission_factor_max 0.7452
_exptl_transmission_factor_min 0.6010
_refine_diff_density_max 0.566
_refine_diff_density_min -1.125
_refine_diff_density_rms 0.115
_refine_ls_extinction_method none
_refine_ls_goodness_of_fit_ref 1.048
_refine_ls_hydrogen_treatment constr
_refine_ls_matrix_type full
_refine_ls_number_parameters 401
_refine_ls_number_reflns 6877
_refine_ls_number_restraints 6
_refine_ls_restrained_S_all 1.048
_refine_ls_R_factor_all 0.0361
_refine_ls_R_factor_gt 0.0295
_refine_ls_shift/su_max 0.001
_refine_ls_shift/su_mean 0.000
_refine_ls_structure_factor_coef Fsqd
_refine_ls_weighting_details 'w=1/[\s^2^(Fo^2^)+(0.0076P)^2^+2.9901P] where P=(Fo^2^+2Fc^2^)/3'
_refine_ls_weighting_scheme calc
_refine_ls_wR_factor_gt 0.0577
_refine_ls_wR_factor_ref 0.0597
_reflns_Friedel_coverage 0.000
_reflns_number_gt 6176
_reflns_number_total 6877
_reflns_threshold_expression 'I > 2\s(I)'
_cod_data_source_file ic5b01046_si_005.cif
_cod_data_source_block 6
_cod_original_cell_volume 1897.6(9)
_cod_database_code 4346248
_shelx_space_group_comment
;
The symmetry employed for this shelxl refinement is uniquely defined
by the following loop, which should always be used as a source of
symmetry information in preference to the above space-group names.
They are only intended as comments.
;
_shelxl_version_number 2014/6

loop_
_space_group_symop_operation_xyz
'x, y, z'
'-x, -y, -z'

loop_
_atom_site_label
_atom_site_type_symbol
_atom_site_fract_x
_atom_site_fract_y
_atom_site_fract_z
_atom_site_U_iso_or_equiv
_atom_site_adp_type
_atom_site_occupancy
_atom_site_site_symmetry_order
_atom_site_calc_flag
_atom_site_refinement_flags_posn
_atom_site_refinement_flags_adp
Au1 Au 0.45290(2) 0.34119(2) 0.32866(2) 0.01364(5) Uani 1 1 d . .
P1 P 0.66442(10) 0.24098(10) 0.34139(6) 0.0120(2) Uani 1 1 d . .
Cl1 Cl 0.23635(10) 0.44306(12) 0.31619(6) 0.0289(3) Uani 1 1 d . .
Cl2 Cl 0.78550(13) 0.32102(14) 0.93294(7) 0.0416(3) Uani 1 1 d . .
Cl3 Cl 0.63134(13) 0.17184(13) 0.87057(9) 0.0501(4) Uani 1 1 d . .
N1 N 0.7631(3) 0.2416(3) 0.25764(17) 0.0110(7) Uani 1 1 d . .
C51 C 0.6546(4) 0.3696(4) 0.4568(2) 0.0159(9) Uani 1 1 d . .
H51 H 0.5633 0.3627 0.4643 0.019 Uiso 1 1 calc R U
C008 C 0.6057(4) 0.1254(4) 0.1751(2) 0.0181(9) Uani 1 1 d . .
H008 H 0.6568 0.0792 0.2138 0.022 Uiso 1 1 calc R U
C009 C 0.6205(4) 0.2746(4) 0.1608(2) 0.0160(9) Uani 1 1 d . .
C00A C 0.6942(4) 0.3312(4) 0.2001(2) 0.0141(9) Uani 1 1 d . .
C00B C 0.6631(4) 0.0582(5) 0.1079(2) 0.0258(11) Uani 1 1 d . .
H00A H 0.6135 0.1010 0.0694 0.039 Uiso 1 1 calc R U
H00B H 0.6551 -0.0361 0.1195 0.039 Uiso 1 1 calc R U
H00C H 0.7565 0.0680 0.0931 0.039 Uiso 1 1 calc R U
C00C C 0.7027(4) 0.4705(4) 0.1849(2) 0.0176(9) Uani 1 1 d . .
C00D C 0.6639(4) 0.0700(4) 0.3922(2) 0.0140(9) Uani 1 1 d . .
C00E C 0.7267(4) 0.0243(4) 0.4537(2) 0.0195(9) Uani 1 1 d . .
H00E H 0.7736 0.0808 0.4686 0.023 Uiso 1 1 calc R U
C00G C 0.5880(4) -0.0148(4) 0.3719(2) 0.0191(9) Uani 1 1 d . .
H00G H 0.5424 0.0162 0.3326 0.023 Uiso 1 1 calc R U
C00H C 0.7044(4) 0.4263(4) 0.5047(2) 0.0203(10) Uani 1 1 d . .
H00H H 0.6471 0.4562 0.5441 0.024 Uiso 1 1 calc R U
C00I C 1.0363(4) 0.0613(4) 0.1223(2) 0.0183(9) Uani 1 1 d . .
H00D H 1.1092 0.0170 0.1488 0.022 Uiso 1 1 calc R U
H00I H 0.9735 -0.0018 0.1276 0.022 Uiso 1 1 calc R U
C00J C 0.7396(4) 0.3227(4) 0.3971(2) 0.0124(8) Uani 1 1 d . .
C00K C 0.9626(4) 0.1880(4) 0.1546(2) 0.0159(9) Uani 1 1 d . .
H00K H 0.8896 0.2300 0.1269 0.019 Uiso 1 1 calc R U
C00L C 1.1894(5) 0.2017(5) 0.0307(2) 0.0302(11) Uani 1 1 d . .
H00J H 1.2202 0.2274 -0.0205 0.036 Uiso 1 1 calc R U
H00L H 1.2678 0.1615 0.0537 0.036 Uiso 1 1 calc R U
C00M C 0.7771(4) 0.5395(4) 0.2269(2) 0.0204(10) Uani 1 1 d . .
H00M H 0.8332 0.4688 0.2558 0.024 Uiso 1 1 calc R U
C00N C 0.5637(4) 0.4968(5) 0.0912(2) 0.0269(11) Uani 1 1 d . .
H00N H 0.5207 0.5525 0.0548 0.032 Uiso 1 1 calc R U
C00O C 0.4579(4) 0.1059(5) 0.2000(2) 0.0259(11) Uani 1 1 d . .
H00O H 0.4205 0.1520 0.2400 0.039 Uiso 1 1 calc R U
H00P H 0.4529 0.0112 0.2145 0.039 Uiso 1 1 calc R U
H00Q H 0.4076 0.1423 0.1610 0.039 Uiso 1 1 calc R U
C00Q C 0.5554(4) 0.3601(5) 0.1067(2) 0.0239(10) Uani 1 1 d . .
H00R H 0.5060 0.3245 0.0808 0.029 Uiso 1 1 calc R U
C00R C 0.5817(4) -0.1447(4) 0.4108(3) 0.0264(11) Uani 1 1 d . .
H00S H 0.5335 -0.2015 0.3970 0.032 Uiso 1 1 calc R U
C00T C 0.8757(4) 0.3366(4) 0.3864(2) 0.0215(10) Uani 1 1 d . .
H00T H 0.9341 0.3073 0.3471 0.026 Uiso 1 1 calc R U
C00U C 0.6360(4) 0.5505(4) 0.1298(2) 0.0263(11) Uani 1 1 d . .
H00U H 0.6405 0.6426 0.1189 0.032 Uiso 1 1 calc R U
C00V C 1.0940(4) 0.0985(5) 0.0420(2) 0.0258(11) Uani 1 1 d . .
H00V H 1.1423 0.0176 0.0240 0.031 Uiso 1 1 calc R U
H00W H 1.0205 0.1355 0.0147 0.031 Uiso 1 1 calc R U
C00W C 0.6480(5) -0.1891(4) 0.4706(3) 0.0292(11) Uani 1 1 d . .
H12 H 0.6448 -0.2763 0.4962 0.035 Uiso 1 1 calc R U
C00Y C 0.7190(4) -0.1046(4) 0.4922(2) 0.0255(11) Uani 1 1 d . .
H00Y H 0.7614 -0.1347 0.5327 0.031 Uiso 1 1 calc R U
C00Z C 1.0626(4) 0.2914(4) 0.1428(2) 0.0259(11) Uani 1 1 d . .
H11 H 1.0163 0.3727 0.1611 0.031 Uiso 1 1 calc R U
H00 H 1.1366 0.2528 0.1694 0.031 Uiso 1 1 calc R U
C010 C 0.8703(5) 0.6342(4) 0.1768(3) 0.0325(12) Uani 1 1 d . .
H01A H 0.9253 0.5877 0.1400 0.049 Uiso 1 1 calc R U
H01B H 0.9271 0.6605 0.2045 0.049 Uiso 1 1 calc R U
H01C H 0.8162 0.7134 0.1547 0.049 Uiso 1 1 calc R U
B1 B 0.8963(4) 0.1628(4) 0.2381(3) 0.0135(10) Uani 1 1 d . .
C012 C 0.8406(5) 0.4379(5) 0.4930(3) 0.0346(12) Uani 1 1 d . .
H012 H 0.8752 0.4750 0.5249 0.042 Uiso 1 1 calc R U
C013 C 1.1185(5) 0.3281(5) 0.0626(3) 0.0382(13) Uani 1 1 d . .
H01D H 1.1822 0.3906 0.0567 0.046 Uiso 1 1 calc R U
H01E H 1.0452 0.3729 0.0365 0.046 Uiso 1 1 calc R U
C017 C 0.9240(5) 0.3941(6) 0.4342(3) 0.0424(14) Uani 1 1 d . .
H017 H 1.0148 0.4033 0.4263 0.051 Uiso 1 1 calc R U
C50 C 0.7369(5) 0.2979(5) 0.8524(3) 0.0388(13) Uani 1 1 d . .
H50A H 0.6894 0.3827 0.8301 0.047 Uiso 1 1 calc R U
H50B H 0.8170 0.2718 0.8188 0.047 Uiso 1 1 calc R U
C62 C 0.6760(5) 0.6220(4) 0.2788(2) 0.0292(11) Uani 1 1 d . .
H62A H 0.6198 0.5635 0.3115 0.044 Uiso 1 1 calc R U
H62B H 0.6208 0.6928 0.2515 0.044 Uiso 1 1 calc R U
H62C H 0.7246 0.6610 0.3057 0.044 Uiso 1 1 calc R U
C65 C 0.9686(4) 0.0596(4) 0.2981(2) 0.0151(9) Uani 1 1 d D .
H65 H 0.9201 0.0791 0.3451 0.018 Uiso 1 1 calc R U
C64 C 1.1189(4) 0.0721(5) 0.2954(2) 0.0235(10) Uani 1 1 d D .
H64A H 1.1694 0.0573 0.2486 0.028 Uiso 1 1 calc R U
H64B H 1.1250 0.1627 0.3015 0.028 Uiso 1 1 calc R U
C66 C 0.9558(4) -0.0884(4) 0.2947(2) 0.0237(10) Uani 1 1 d D .
H66A H 0.8609 -0.0972 0.3023 0.028 Uiso 1 1 calc R U
H66B H 0.9953 -0.1079 0.2470 0.028 Uiso 1 1 calc R U
C69 C 1.1809(5) -0.0315(6) 0.3550(3) 0.0432(15) Uani 1 1 d D .
H69A H 1.2747 -0.0223 0.3522 0.052 Uiso 1 1 calc R U
H69B H 1.1331 -0.0144 0.4019 0.052 Uiso 1 1 calc R U
C67 C 1.0260(5) -0.1922(5) 0.3513(3) 0.0435(15) Uani 1 1 d D .
H67A H 0.9779 -0.1818 0.3992 0.052 Uiso 1 1 calc R U
H67B H 1.0230 -0.2828 0.3440 0.052 Uiso 1 1 calc R U
C68 C 1.1721(5) -0.1741(6) 0.3464(3) 0.0495(17) Uani 1 1 d D .
H68A H 1.2126 -0.2386 0.3838 0.059 Uiso 1 1 calc R U
H68B H 1.2222 -0.1919 0.3000 0.059 Uiso 1 1 calc R U

loop_
_atom_site_aniso_label
_atom_site_aniso_U_11
_atom_site_aniso_U_22
_atom_site_aniso_U_33
_atom_site_aniso_U_23
_atom_site_aniso_U_13
_atom_site_aniso_U_12
Au1 0.01091(8) 0.01700(8) 0.01207(9) -0.00368(6) 0.00011(6) -0.00043(6)
P1 0.0122(5) 0.0130(5) 0.0104(6) -0.0028(4) 0.0002(4) -0.0019(4)
Cl1 0.0145(5) 0.0367(7) 0.0317(7) -0.0067(5) -0.0028(5) 0.0053(5)
Cl2 0.0361(7) 0.0472(8) 0.0468(8) -0.0129(7) -0.0078(6) -0.0130(6)
Cl3 0.0296(7) 0.0311(7) 0.0985(12) -0.0296(8) -0.0219(7) 0.0044(6)
N1 0.0085(16) 0.0150(17) 0.0081(17) -0.0015(14) 0.0001(13) 0.0001(13)
C51 0.013(2) 0.016(2) 0.018(2) -0.0038(18) -0.0017(17) 0.0002(17)
C008 0.016(2) 0.026(2) 0.015(2) -0.0080(19) -0.0043(18) -0.0032(18)
C009 0.011(2) 0.026(2) 0.009(2) -0.0070(18) 0.0020(17) 0.0024(18)
C00A 0.012(2) 0.018(2) 0.010(2) -0.0052(17) 0.0027(17) 0.0036(17)
C00B 0.027(2) 0.028(2) 0.025(3) -0.014(2) -0.003(2) -0.004(2)
C00C 0.018(2) 0.018(2) 0.013(2) 0.0000(18) 0.0023(18) -0.0003(18)
C00D 0.012(2) 0.017(2) 0.011(2) -0.0046(17) 0.0033(17) -0.0013(17)
C00E 0.019(2) 0.019(2) 0.019(2) -0.0042(19) 0.0010(19) -0.0026(18)
C00G 0.017(2) 0.021(2) 0.019(2) -0.0062(19) 0.0035(18) -0.0061(18)
C00H 0.029(2) 0.018(2) 0.015(2) -0.0081(19) -0.0008(19) -0.0017(19)
C00I 0.018(2) 0.022(2) 0.014(2) -0.0045(19) -0.0008(18) -0.0015(18)
C00J 0.017(2) 0.0083(18) 0.011(2) 0.0012(16) -0.0044(17) -0.0012(16)
C00K 0.013(2) 0.019(2) 0.013(2) -0.0012(18) 0.0006(17) 0.0013(17)
C00L 0.031(3) 0.035(3) 0.015(3) 0.002(2) 0.009(2) 0.001(2)
C00M 0.026(2) 0.015(2) 0.018(2) -0.0009(19) 0.0013(19) -0.0066(19)
C00N 0.025(2) 0.031(3) 0.015(2) 0.002(2) -0.005(2) 0.014(2)
C00O 0.020(2) 0.036(3) 0.026(3) -0.013(2) 0.000(2) -0.009(2)
C00Q 0.021(2) 0.037(3) 0.013(2) -0.009(2) -0.0048(19) 0.004(2)
C00R 0.028(2) 0.020(2) 0.028(3) -0.007(2) 0.013(2) -0.013(2)
C00T 0.017(2) 0.029(2) 0.020(2) -0.010(2) 0.0035(19) -0.0085(19)
C00U 0.033(3) 0.016(2) 0.021(3) 0.000(2) 0.002(2) 0.007(2)
C00V 0.022(2) 0.040(3) 0.011(2) -0.008(2) 0.0030(19) 0.005(2)
C00W 0.036(3) 0.015(2) 0.030(3) 0.000(2) 0.009(2) -0.005(2)
C00Y 0.029(3) 0.023(2) 0.019(3) 0.002(2) 0.000(2) 0.000(2)
C00Z 0.029(3) 0.017(2) 0.025(3) -0.003(2) 0.010(2) -0.003(2)
C010 0.039(3) 0.021(2) 0.035(3) -0.002(2) 0.006(2) -0.013(2)
B1 0.010(2) 0.012(2) 0.020(3) -0.006(2) -0.0026(19) -0.0020(18)
C012 0.033(3) 0.050(3) 0.031(3) -0.024(3) -0.002(2) -0.018(2)
C013 0.045(3) 0.022(2) 0.036(3) 0.001(2) 0.015(3) -0.005(2)
C017 0.027(3) 0.074(4) 0.037(3) -0.032(3) 0.010(2) -0.026(3)
C50 0.032(3) 0.044(3) 0.042(3) -0.021(3) 0.003(2) -0.004(2)
C62 0.039(3) 0.024(2) 0.025(3) -0.011(2) 0.000(2) -0.003(2)
C65 0.013(2) 0.020(2) 0.009(2) -0.0007(18) 0.0000(17) 0.0016(17)
C64 0.017(2) 0.037(3) 0.015(2) -0.005(2) -0.0029(19) -0.001(2)
C66 0.024(2) 0.019(2) 0.021(3) 0.001(2) 0.005(2) -0.0009(19)
C69 0.016(2) 0.086(5) 0.022(3) -0.006(3) -0.007(2) 0.006(3)
C67 0.043(3) 0.029(3) 0.039(3) 0.011(3) 0.011(3) 0.010(2)
C68 0.038(3) 0.051(4) 0.037(3) 0.016(3) -0.005(3) 0.025(3)

loop_
_atom_type_symbol
_atom_type_description
_atom_type_scat_dispersion_real
_atom_type_scat_dispersion_imag
_atom_type_scat_source
C C 0.0033 0.0016 'International Tables Vol C Tables 4.2.6.8 and 6.1.1.4'
H H 0.0000 0.0000 'International Tables Vol C Tables 4.2.6.8 and 6.1.1.4'
Au Au -2.0133 8.8022 'International Tables Vol C Tables 4.2.6.8 and 6.1.1.4'
B B 0.0013 0.0007 'International Tables Vol C Tables 4.2.6.8 and 6.1.1.4'
Cl Cl 0.1484 0.1585 'International Tables Vol C Tables 4.2.6.8 and 6.1.1.4'
N N 0.0061 0.0033 'International Tables Vol C Tables 4.2.6.8 and 6.1.1.4'
P P 0.1023 0.0942 'International Tables Vol C Tables 4.2.6.8 and 6.1.1.4'

loop_
_geom_angle_atom_site_label_1
_geom_angle_atom_site_label_2
_geom_angle_atom_site_label_3
_geom_angle
P1 Au1 Cl1 179.72(5)
N1 P1 C00D 111.65(16)
N1 P1 C00J 109.89(17)
C00D P1 C00J 102.96(18)
N1 P1 Au1 109.72(11)
C00D P1 Au1 110.31(13)
C00J P1 Au1 112.18(12)
B1 N1 C00A 119.4(3)
B1 N1 P1 128.8(3)
C00A N1 P1 111.7(2)
C00H C51 C00J 121.3(4)
C00H C51 H51 119.4
C00J C51 H51 119.4
C009 C008 C00O 111.3(3)
C009 C008 C00B 111.9(3)
C00O C008 C00B 109.4(3)
C009 C008 H008 108.0
C00O C008 H008 108.0
C00B C008 H008 108.0
C00Q C009 C00A 118.7(4)
C00Q C009 C008 117.7(4)
C00A C009 C008 123.6(4)
C00C C00A C009 121.0(4)
C00C C00A N1 119.9(4)
C009 C00A N1 119.1(3)
C008 C00B H00A 109.5
C008 C00B H00B 109.5
H00A C00B H00B 109.5
C008 C00B H00C 109.5
H00A C00B H00C 109.5
H00B C00B H00C 109.5
C00U C00C C00A 117.6(4)
C00U C00C C00M 118.6(4)
C00A C00C C00M 123.8(4)
C00E C00D C00G 119.3(4)
C00E C00D P1 122.2(3)
C00G C00D P1 118.3(3)
C00Y C00E C00D 120.2(4)
C00Y C00E H00E 119.9
C00D C00E H00E 119.9
C00R C00G C00D 120.0(4)
C00R C00G H00G 120.0
C00D C00G H00G 120.0
C012 C00H C51 119.4(4)
C012 C00H H00H 120.3
C51 C00H H00H 120.3
C00V C00I C00K 111.6(3)
C00V C00I H00D 109.3
C00K C00I H00D 109.3
C00V C00I H00I 109.3
C00K C00I H00I 109.3
H00D C00I H00I 108.0
C00T C00J C51 118.1(4)
C00T C00J P1 124.7(3)
C51 C00J P1 117.1(3)
C00I C00K C00Z 108.8(3)
C00I C00K B1 116.6(3)
C00Z C00K B1 109.2(3)
C00I C00K H00K 107.3
C00Z C00K H00K 107.3
B1 C00K H00K 107.3
C00V C00L C013 110.8(4)
C00V C00L H00J 109.5
C013 C00L H00J 109.5
C00V C00L H00L 109.5
C013 C00L H00L 109.5
H00J C00L H00L 108.1
C00C C00M C62 111.0(3)
C00C C00M C010 112.8(4)
C62 C00M C010 108.6(4)
C00C C00M H00M 108.1
C62 C00M H00M 108.1
C010 C00M H00M 108.1
C00U C00N C00Q 119.9(4)
C00U C00N H00N 120.0
C00Q C00N H00N 120.0
C008 C00O H00O 109.5
C008 C00O H00P 109.5
H00O C00O H00P 109.5
C008 C00O H00Q 109.5
H00O C00O H00Q 109.5
H00P C00O H00Q 109.5
C00N C00Q C009 120.8(4)
C00N C00Q H00R 119.6
C009 C00Q H00R 119.6
C00G C00R C00W 119.5(4)
C00G C00R H00S 120.2
C00W C00R H00S 120.2
C017 C00T C00J 120.1(4)
C017 C00T H00T 119.9
C00J C00T H00T 119.9
C00N C00U C00C 122.1(4)
C00N C00U H00U 119.0
C00C C00U H00U 119.0
C00L C00V C00I 111.1(4)
C00L C00V H00V 109.4
C00I C00V H00V 109.4
C00L C00V H00W 109.4
C00I C00V H00W 109.4
H00V C00V H00W 108.0
C00Y C00W C00R 120.7(4)
C00Y C00W H12 119.6
C00R C00W H12 119.6
C00E C00Y C00W 120.2(4)
C00E C00Y H00Y 119.9
C00W C00Y H00Y 119.9
C013 C00Z C00K 110.9(4)
C013 C00Z H11 109.5
C00K C00Z H11 109.5
C013 C00Z H00 109.5
C00K C00Z H00 109.5
H11 C00Z H00 108.0
C00M C010 H01A 109.5
C00M C010 H01B 109.5
H01A C010 H01B 109.5
C00M C010 H01C 109.5
H01A C010 H01C 109.5
H01B C010 H01C 109.5
N1 B1 C65 120.4(4)
N1 B1 C00K 116.6(3)
C65 B1 C00K 123.0(3)
C017 C012 C00H 119.7(4)
C017 C012 H012 120.2
C00H C012 H012 120.2
C00Z C013 C00L 111.3(4)
C00Z C013 H01D 109.4
C00L C013 H01D 109.4
C00Z C013 H01E 109.4
C00L C013 H01E 109.4
H01D C013 H01E 108.0
C012 C017 C00T 121.4(4)
C012 C017 H017 119.3
C00T C017 H017 119.3
Cl3 C50 Cl2 111.0(3)
Cl3 C50 H50A 109.4
Cl2 C50 H50A 109.4
Cl3 C50 H50B 109.4
Cl2 C50 H50B 109.4
H50A C50 H50B 108.0
C00M C62 H62A 109.5
C00M C62 H62B 109.5
H62A C62 H62B 109.5
C00M C62 H62C 109.5
H62A C62 H62C 109.5
H62B C62 H62C 109.5
C64 C65 C66 110.1(3)
C64 C65 B1 114.4(3)
C66 C65 B1 110.6(3)
C64 C65 H65 107.1
C66 C65 H65 107.1
B1 C65 H65 107.1
C69 C64 C65 110.9(4)
C69 C64 H64A 109.5
C65 C64 H64A 109.5
C69 C64 H64B 109.5
C65 C64 H64B 109.5
H64A C64 H64B 108.0
C67 C66 C65 112.4(4)
C67 C66 H66A 109.1
C65 C66 H66A 109.1
C67 C66 H66B 109.1
C65 C66 H66B 109.1
H66A C66 H66B 107.9
C68 C69 C64 110.2(4)
C68 C69 H69A 109.6
C64 C69 H69A 109.6
C68 C69 H69B 109.6
C64 C69 H69B 109.6
H69A C69 H69B 108.1
C68 C67 C66 111.4(4)
C68 C67 H67A 109.4
C66 C67 H67A 109.4
C68 C67 H67B 109.4
C66 C67 H67B 109.4
H67A C67 H67B 108.0
C69 C68 C67 110.8(4)
C69 C68 H68A 109.5
C67 C68 H68A 109.5
C69 C68 H68B 109.5
C67 C68 H68B 109.5
H68A C68 H68B 108.1

loop_
_geom_bond_atom_site_label_1
_geom_bond_atom_site_label_2
_geom_bond_distance
Au1 P1 2.2451(11)
Au1 Cl1 2.2944(11)
P1 N1 1.725(3)
P1 C00D 1.822(4)
P1 C00J 1.824(4)
Cl2 C50 1.777(5)
Cl3 C50 1.773(5)
N1 B1 1.468(5)
N1 C00A 1.482(5)
C51 C00H 1.390(6)
C51 C00J 1.405(5)
C51 H51 0.9300
C008 C009 1.524(6)
C008 C00O 1.532(6)
C008 C00B 1.544(5)
C008 H008 0.9800
C009 C00Q 1.400(6)
C009 C00A 1.420(6)
C00A C00C 1.411(6)
C00B H00A 0.9600
C00B H00B 0.9600
C00B H00C 0.9600
C00C C00U 1.401(6)
C00C C00M 1.541(6)
C00D C00E 1.404(6)
C00D C00G 1.414(6)
C00E C00Y 1.382(6)
C00E H00E 0.9300
C00G C00R 1.393(6)
C00G H00G 0.9300
C00H C012 1.389(6)
C00H H00H 0.9300
C00I C00V 1.538(6)
C00I C00K 1.550(5)
C00I H00D 0.9700
C00I H00I 0.9700
C00J C00T 1.396(5)
C00K C00Z 1.559(6)
C00K B1 1.604(6)
C00K H00K 0.9800
C00L C00V 1.524(7)
C00L C013 1.536(6)
C00L H00J 0.9700
C00L H00L 0.9700
C00M C62 1.544(6)
C00M C010 1.546(6)
C00M H00M 0.9800
C00N C00U 1.384(7)
C00N C00Q 1.384(6)
C00N H00N 0.9300
C00O H00O 0.9600
C00O H00P 0.9600
C00O H00Q 0.9600
C00Q H00R 0.9300
C00R C00W 1.395(7)
C00R H00S 0.9300
C00T C017 1.385(6)
C00T H00T 0.9300
C00U H00U 0.9300
C00V H00V 0.9700
C00V H00W 0.9700
C00W C00Y 1.390(6)
C00W H12 0.9300
C00Y H00Y 0.9300
C00Z C013 1.530(6)
C00Z H11 0.9700
C00Z H00 0.9700
C010 H01A 0.9600
C010 H01B 0.9600
C010 H01C 0.9600
B1 C65 1.588(6)
C012 C017 1.375(6)
C012 H012 0.9300
C013 H01D 0.9700
C013 H01E 0.9700
C017 H017 0.9300
C50 H50A 0.9700
C50 H50B 0.9700
C62 H62A 0.9600
C62 H62B 0.9600
C62 H62C 0.9600
C65 C64 1.553(5)
C65 C66 1.557(5)
C65 H65 0.9800
C64 C69 1.537(6)
C64 H64A 0.9700
C64 H64B 0.9700
C66 C67 1.538(6)
C66 H66A 0.9700
C66 H66B 0.9700
C69 C68 1.518(7)
C69 H69A 0.9700
C69 H69B 0.9700
C67 C68 1.520(7)
C67 H67A 0.9700
C67 H67B 0.9700
C68 H68A 0.9700
C68 H68B 0.9700
